data_7043954
loop_
_publ_author_name
'Kosai, Tomoyuki'
'Ishida, Shintaro'
'Iwamoto, Takeaki'

_publ_section_title
;
 Heteroaryldisilenes: heteroaryl groups serve as electron acceptors for
 Si&#xE001;Si double bonds in intramolecular charge transfer transitions
;
_journal_name_full 'Dalton Trans.'
_journal_paper_doi 10.1039/C7DT02357J
_journal_year 2017
_chemical_formula_moiety 'C38 H59 N Si6'
_chemical_formula_sum 'C38 H59 N Si6'
_chemical_formula_weight 698.40
_chemical_melting_point 461
_chemical_name_systematic disilenylacridine
_chemical_properties_physical ', Air-sensitive,Moisture-sensitive,Oxygen-sensitive'
_space_group_crystal_system monoclinic
_space_group_IT_number 14
_space_group_name_Hall '-P 2ybc'
_space_group_name_H-M_alt 'P 1 21/c 1'
_symmetry_space_group_name_Hall '-P 2ybc'
_symmetry_space_group_name_H-M 'P 1 21/c 1'
_atom_sites_solution_hydrogens geom
_audit_creation_method SHELXL-2014
_audit_update_record
;
2017-06-26 deposited with the CCDC.
2017-08-11 downloaded from the CCDC.
;
_cell_angle_alpha 90
_cell_angle_beta 103.6680(10)
_cell_angle_gamma 90
_cell_formula_units_Z 4
_cell_length_a 12.2262(11)
_cell_length_b 16.6001(16)
_cell_length_c 20.3560(19)
_cell_measurement_reflns_used 9854
_cell_measurement_temperature 100(2)
_cell_measurement_theta_max 27.88
_cell_measurement_theta_min 2.40
_cell_volume 4014.4(6)
_computing_cell_refinement 'Bruker SAINT'
_computing_data_collection 'Bruker APEX2'
_computing_data_reduction 'Bruker SAINT'
_computing_molecular_graphics 'Bruker SHELXTL'
_computing_publication_material 'Bruker SHELXTL'
_computing_structure_refinement 'SHELXL-2014 (Sheldrick 2014)'
_computing_structure_solution 'SHELXS-97 (Sheldrick 2008)'
_diffrn_ambient_temperature 100(2)
_diffrn_detector_area_resol_mean 8.333
_diffrn_measured_fraction_theta_full 0.996
_diffrn_measured_fraction_theta_max 0.994
_diffrn_measurement_device_type 'Bruker APEXII CCD area detector'
_diffrn_measurement_method 'phi and omega scans'
_diffrn_radiation_monochromator 'Bruker Helios multilayer confocal mirror'
_diffrn_radiation_source 'Bruker TXS fine-focus rotating anode'
_diffrn_radiation_type MoK\a
_diffrn_radiation_wavelength 0.71073
_diffrn_reflns_av_R_equivalents 0.0120
_diffrn_reflns_av_unetI/netI 0.0143
_diffrn_reflns_Laue_measured_fraction_full 0.996
_diffrn_reflns_Laue_measured_fraction_max 0.994
_diffrn_reflns_limit_h_max 15
_diffrn_reflns_limit_h_min -12
_diffrn_reflns_limit_k_max 20
_diffrn_reflns_limit_k_min -19
_diffrn_reflns_limit_l_max 23
_diffrn_reflns_limit_l_min -25
_diffrn_reflns_number 21223
_diffrn_reflns_point_group_measured_fraction_full 0.996
_diffrn_reflns_point_group_measured_fraction_max 0.994
_diffrn_reflns_theta_full 25.242
_diffrn_reflns_theta_max 26.495
_diffrn_reflns_theta_min 1.601
_exptl_absorpt_coefficient_mu 0.234
_exptl_absorpt_correction_T_max 0.7456
_exptl_absorpt_correction_T_min 0.7036
_exptl_absorpt_correction_type empirical
_exptl_absorpt_process_details 'SADABS Sheldrick 1996'
_exptl_crystal_colour blue
_exptl_crystal_density_diffrn 1.156
_exptl_crystal_description block
_exptl_crystal_F_000 1512
_exptl_crystal_recrystallization_method 'Re-crystallisation from solvent: hexane/THF (5:1)'
_exptl_crystal_size_max 0.100
_exptl_crystal_size_mid 0.100
_exptl_crystal_size_min 0.100
_refine_diff_density_max 0.356
_refine_diff_density_min -0.278
_refine_diff_density_rms 0.043
_refine_ls_extinction_method none
_refine_ls_goodness_of_fit_ref 1.032
_refine_ls_hydrogen_treatment constr
_refine_ls_matrix_type full
_refine_ls_number_parameters 421
_refine_ls_number_reflns 8265
_refine_ls_number_restraints 0
_refine_ls_restrained_S_all 1.032
_refine_ls_R_factor_all 0.0318
_refine_ls_R_factor_gt 0.0285
_refine_ls_shift/su_max 0.001
_refine_ls_shift/su_mean 0.000
_refine_ls_structure_factor_coef Fsqd
_refine_ls_weighting_details 'w=1/[\s^2^(Fo^2^)+(0.0400P)^2^+1.9792P] where P=(Fo^2^+2Fc^2^)/3'
_refine_ls_weighting_scheme calc
_refine_ls_wR_factor_gt 0.0776
_refine_ls_wR_factor_ref 0.0806
_reflns_Friedel_coverage 0.000
_reflns_number_gt 7524
_reflns_number_total 8265
_reflns_threshold_expression 'I > 2\s(I)'
_cod_data_source_file c7dt02357j2.cif
_cod_data_source_block si361a
_cod_database_code 7043954
_shelx_space_group_comment
;
The symmetry employed for this shelxl refinement is uniquely defined
by the following loop, which should always be used as a source of
symmetry information in preference to the above space-group names.
They are only intended as comments.
;
_shelx_estimated_absorpt_t_min 0.977
_shelx_estimated_absorpt_t_max 0.977
_shelxl_version_number 2014-3

loop_
_space_group_symop_operation_xyz
'x, y, z'
'-x, y+1/2, -z+1/2'
'-x, -y, -z'
'x, -y-1/2, z-1/2'

loop_
_atom_site_label
_atom_site_type_symbol
_atom_site_fract_x
_atom_site_fract_y
_atom_site_fract_z
_atom_site_U_iso_or_equiv
_atom_site_adp_type
_atom_site_occupancy
_atom_site_site_symmetry_order
_atom_site_calc_flag
_atom_site_refinement_flags_posn
_atom_site_refinement_flags_adp
Si1 Si 0.25311(3) 0.23598(2) 0.76499(2) 0.01686(8) Uani 1 1 d . .
Si2 Si 0.23628(3) 0.24316(2) 0.65676(2) 0.02146(9) Uani 1 1 d . .
C1 C 0.36226(10) 0.28402(7) 0.83702(6) 0.0181(2) Uani 1 1 d . .
C2 C 0.31304(11) 0.25337(8) 0.89785(6) 0.0206(3) Uani 1 1 d . .
H1 H 0.3730 0.2541 0.9401 0.025 Uiso 1 1 calc R U
H2 H 0.2520 0.2898 0.9038 0.025 Uiso 1 1 calc R U
C3 C 0.26697(11) 0.16736(8) 0.88383(6) 0.0208(3) Uani 1 1 d . .
H3 H 0.2307 0.1502 0.9202 0.025 Uiso 1 1 calc R U
H4 H 0.3296 0.1298 0.8832 0.025 Uiso 1 1 calc R U
C4 C 0.17818(10) 0.16458(7) 0.81329(6) 0.0171(2) Uani 1 1 d . .
C5 C 0.33625(10) 0.30663(8) 0.61994(6) 0.0181(2) Uani 1 1 d . .
C6 C 0.44757(10) 0.28108(8) 0.62344(6) 0.0185(2) Uani 1 1 d . .
C7 C 0.49043(11) 0.20422(8) 0.64903(7) 0.0220(3) Uani 1 1 d . .
H5 H 0.4417 0.1673 0.6637 0.026 Uiso 1 1 calc R U
C8 C 0.59893(12) 0.18265(9) 0.65297(7) 0.0263(3) Uani 1 1 d . .
H6 H 0.6249 0.1309 0.6697 0.032 Uiso 1 1 calc R U
C9 C 0.67382(12) 0.23711(10) 0.63216(7) 0.0291(3) Uani 1 1 d . .
H7 H 0.7501 0.2221 0.6361 0.035 Uiso 1 1 calc R U
C10 C 0.63709(11) 0.31034(9) 0.60675(7) 0.0278(3) Uani 1 1 d . .
H8 H 0.6883 0.3463 0.5935 0.033 Uiso 1 1 calc R U
C11 C 0.52270(11) 0.33429(8) 0.59954(6) 0.0213(3) Uani 1 1 d . .
C12 C 0.30304(11) 0.38163(8) 0.58851(6) 0.0188(2) Uani 1 1 d . .
C13 C 0.19356(11) 0.41497(9) 0.58177(7) 0.0253(3) Uani 1 1 d . .
H9 H 0.1388 0.3853 0.5979 0.030 Uiso 1 1 calc R U
C14 C 0.16543(12) 0.48838(9) 0.55270(7) 0.0281(3) Uani 1 1 d . .
H10 H 0.0921 0.5094 0.5495 0.034 Uiso 1 1 calc R U
C15 C 0.24465(13) 0.53357(9) 0.52726(7) 0.0282(3) Uani 1 1 d . .
H11 H 0.2241 0.5845 0.5068 0.034 Uiso 1 1 calc R U
C16 C 0.35011(12) 0.50424(9) 0.53200(7) 0.0263(3) Uani 1 1 d . .
H12 H 0.4022 0.5345 0.5141 0.032 Uiso 1 1 calc R U
C17 C 0.38338(11) 0.42851(8) 0.56360(6) 0.0208(3) Uani 1 1 d . .
C18 C 0.11396(10) 0.20369(7) 0.59008(6) 0.0165(2) Uani 1 1 d . .
C19 C 0.13479(10) 0.14342(7) 0.54514(6) 0.0179(2) Uani 1 1 d . .
C20 C 0.04580(11) 0.10970(8) 0.49760(6) 0.0200(3) Uani 1 1 d . .
H13 H 0.0610 0.0692 0.4680 0.024 Uiso 1 1 calc R U
C21 C -0.06505(11) 0.13383(8) 0.49243(6) 0.0201(3) Uani 1 1 d . .
C22 C -0.08473(10) 0.19408(8) 0.53537(6) 0.0195(3) Uani 1 1 d . .
H14 H -0.1598 0.2117 0.5319 0.023 Uiso 1 1 calc R U
C23 C 0.00229(10) 0.22970(8) 0.58352(6) 0.0181(2) Uani 1 1 d . .
C24 C 0.25255(11) 0.11317(8) 0.54852(7) 0.0230(3) Uani 1 1 d . .
H15 H 0.2503 0.0727 0.5131 0.035 Uiso 1 1 calc R U
H16 H 0.2834 0.0889 0.5929 0.035 Uiso 1 1 calc R U
H17 H 0.3004 0.1583 0.5417 0.035 Uiso 1 1 calc R U
C25 C -0.16076(12) 0.09726(9) 0.44063(7) 0.0283(3) Uani 1 1 d . .
H18 H -0.2289 0.0971 0.4581 0.043 Uiso 1 1 calc R U
H19 H -0.1415 0.0418 0.4312 0.043 Uiso 1 1 calc R U
H20 H -0.1742 0.1290 0.3989 0.043 Uiso 1 1 calc R U
C26 C -0.03017(11) 0.29701(9) 0.62486(7) 0.0277(3) Uani 1 1 d . .
H21 H -0.0646 0.3409 0.5948 0.042 Uiso 1 1 calc R U
H22 H 0.0371 0.3171 0.6569 0.042 Uiso 1 1 calc R U
H23 H -0.0841 0.2769 0.6497 0.042 Uiso 1 1 calc R U
Si3 Si 0.51391(3) 0.24506(2) 0.84853(2) 0.02086(9) Uani 1 1 d . .
C27 C 0.58651(13) 0.24363(9) 0.94070(7) 0.0303(3) Uani 1 1 d . .
H24 H 0.5529 0.2018 0.9637 0.045 Uiso 1 1 calc R U
H25 H 0.5778 0.2962 0.9608 0.045 Uiso 1 1 calc R U
H26 H 0.6667 0.2322 0.9458 0.045 Uiso 1 1 calc R U
C28 C 0.60101(12) 0.30831(9) 0.80378(7) 0.0276(3) Uani 1 1 d . .
H27 H 0.6764 0.2848 0.8104 0.041 Uiso 1 1 calc R U
H28 H 0.6071 0.3631 0.8222 0.041 Uiso 1 1 calc R U
H29 H 0.5651 0.3100 0.7554 0.041 Uiso 1 1 calc R U
C29 C 0.52781(12) 0.13918(8) 0.82054(7) 0.0271(3) Uani 1 1 d . .
H30 H 0.6070 0.1278 0.8219 0.041 Uiso 1 1 calc R U
H31 H 0.4825 0.1322 0.7743 0.041 Uiso 1 1 calc R U
H32 H 0.5012 0.1020 0.8508 0.041 Uiso 1 1 calc R U
Si4 Si 0.36343(3) 0.39927(2) 0.83602(2) 0.02089(9) Uani 1 1 d . .
C30 C 0.39088(14) 0.44412(9) 0.75719(7) 0.0300(3) Uani 1 1 d . .
H33 H 0.3238 0.4380 0.7201 0.045 Uiso 1 1 calc R U
H34 H 0.4546 0.4164 0.7456 0.045 Uiso 1 1 calc R U
H35 H 0.4086 0.5015 0.7646 0.045 Uiso 1 1 calc R U
C31 C 0.46948(13) 0.43891(9) 0.91157(8) 0.0316(3) Uani 1 1 d . .
H36 H 0.4640 0.4978 0.9129 0.047 Uiso 1 1 calc R U
H37 H 0.5454 0.4236 0.9082 0.047 Uiso 1 1 calc R U
H38 H 0.4544 0.4160 0.9529 0.047 Uiso 1 1 calc R U
C32 C 0.22691(13) 0.44520(9) 0.84319(9) 0.0327(3) Uani 1 1 d . .
H39 H 0.2353 0.5038 0.8471 0.049 Uiso 1 1 calc R U
H40 H 0.2058 0.4239 0.8834 0.049 Uiso 1 1 calc R U
H41 H 0.1682 0.4319 0.8028 0.049 Uiso 1 1 calc R U
Si5 Si 0.16616(3) 0.05612(2) 0.78092(2) 0.02056(9) Uani 1 1 d . .
C33 C 0.30410(14) 0.00725(9) 0.78125(11) 0.0422(4) Uani 1 1 d . .
H42 H 0.2912 -0.0485 0.7654 0.063 Uiso 1 1 calc R U
H43 H 0.3518 0.0076 0.8273 0.063 Uiso 1 1 calc R U
H44 H 0.3416 0.0370 0.7512 0.063 Uiso 1 1 calc R U
C34 C 0.08083(14) 0.04332(9) 0.69254(7) 0.0313(3) Uani 1 1 d . .
H45 H 0.1250 0.0608 0.6607 0.047 Uiso 1 1 calc R U
H46 H 0.0123 0.0759 0.6860 0.047 Uiso 1 1 calc R U
H47 H 0.0604 -0.0135 0.6845 0.047 Uiso 1 1 calc R U
C35 C 0.10505(14) -0.00800(9) 0.83908(7) 0.0318(3) Uani 1 1 d . .
H48 H 0.0276 0.0091 0.8369 0.048 Uiso 1 1 calc R U
H49 H 0.1503 -0.0021 0.8855 0.048 Uiso 1 1 calc R U
H50 H 0.1053 -0.0645 0.8252 0.048 Uiso 1 1 calc R U
Si6 Si 0.03394(3) 0.19930(2) 0.82503(2) 0.02042(9) Uani 1 1 d . .
C36 C 0.00537(12) 0.30982(8) 0.81359(7) 0.0274(3) Uani 1 1 d . .
H51 H -0.0753 0.3198 0.8080 0.041 Uiso 1 1 calc R U
H52 H 0.0288 0.3286 0.7734 0.041 Uiso 1 1 calc R U
H53 H 0.0477 0.3389 0.8534 0.041 Uiso 1 1 calc R U
C37 C 0.02083(14) 0.17527(9) 0.91285(8) 0.0319(3) Uani 1 1 d . .
H54 H 0.0725 0.2094 0.9453 0.048 Uiso 1 1 calc R U
H55 H 0.0398 0.1185 0.9228 0.048 Uiso 1 1 calc R U
H56 H -0.0566 0.1853 0.9163 0.048 Uiso 1 1 calc R U
C38 C -0.08861(13) 0.15040(10) 0.76505(9) 0.0389(4) Uani 1 1 d . .
H57 H -0.0853 0.0920 0.7721 0.058 Uiso 1 1 calc R U
H58 H -0.0854 0.1624 0.7184 0.058 Uiso 1 1 calc R U
H59 H -0.1591 0.1713 0.7734 0.058 Uiso 1 1 calc R U
N1 N 0.49079(9) 0.40558(7) 0.57029(6) 0.0240(2) Uani 1 1 d . .

loop_
_atom_site_aniso_label
_atom_site_aniso_U_11
_atom_site_aniso_U_22
_atom_site_aniso_U_33
_atom_site_aniso_U_23
_atom_site_aniso_U_13
_atom_site_aniso_U_12
Si1 0.01980(17) 0.01665(16) 0.01380(16) 0.00050(12) 0.00330(13) -0.00495(12)
Si2 0.01820(18) 0.0319(2) 0.01425(17) 0.00063(14) 0.00382(13) -0.01023(14)
C1 0.0207(6) 0.0175(6) 0.0148(6) 0.0001(5) 0.0019(5) -0.0030(5)
C2 0.0236(7) 0.0221(6) 0.0154(6) -0.0006(5) 0.0034(5) -0.0024(5)
C3 0.0239(6) 0.0212(6) 0.0168(6) 0.0037(5) 0.0040(5) -0.0011(5)
C4 0.0210(6) 0.0152(6) 0.0153(6) 0.0011(4) 0.0050(5) -0.0018(5)
C5 0.0174(6) 0.0231(6) 0.0139(5) -0.0015(5) 0.0041(4) -0.0056(5)
C6 0.0174(6) 0.0240(6) 0.0136(5) -0.0008(5) 0.0030(4) -0.0046(5)
C7 0.0196(6) 0.0252(7) 0.0209(6) 0.0007(5) 0.0039(5) -0.0037(5)
C8 0.0233(7) 0.0295(7) 0.0253(7) 0.0019(6) 0.0042(5) 0.0011(6)
C9 0.0164(6) 0.0440(9) 0.0277(7) 0.0045(6) 0.0064(5) 0.0020(6)
C10 0.0183(6) 0.0405(8) 0.0254(7) 0.0051(6) 0.0070(5) -0.0053(6)
C11 0.0184(6) 0.0291(7) 0.0165(6) 0.0004(5) 0.0044(5) -0.0052(5)
C12 0.0189(6) 0.0227(6) 0.0144(6) -0.0017(5) 0.0032(5) -0.0041(5)
C13 0.0220(7) 0.0293(7) 0.0254(7) 0.0017(6) 0.0069(5) -0.0025(5)
C14 0.0246(7) 0.0303(7) 0.0283(7) 0.0009(6) 0.0039(6) 0.0030(6)
C15 0.0338(8) 0.0226(7) 0.0255(7) 0.0026(5) 0.0015(6) -0.0017(6)
C16 0.0293(7) 0.0254(7) 0.0233(7) 0.0038(5) 0.0047(5) -0.0068(6)
C17 0.0215(6) 0.0240(6) 0.0162(6) -0.0006(5) 0.0032(5) -0.0060(5)
C18 0.0167(6) 0.0187(6) 0.0141(5) 0.0025(5) 0.0036(4) -0.0033(5)
C19 0.0183(6) 0.0180(6) 0.0180(6) 0.0032(5) 0.0052(5) -0.0010(5)
C20 0.0228(6) 0.0186(6) 0.0184(6) -0.0014(5) 0.0048(5) -0.0004(5)
C21 0.0194(6) 0.0203(6) 0.0192(6) 0.0014(5) 0.0017(5) -0.0029(5)
C22 0.0152(6) 0.0219(6) 0.0211(6) 0.0023(5) 0.0037(5) 0.0001(5)
C23 0.0187(6) 0.0190(6) 0.0175(6) 0.0015(5) 0.0065(5) -0.0019(5)
C24 0.0191(6) 0.0245(7) 0.0263(7) -0.0032(5) 0.0070(5) 0.0004(5)
C25 0.0220(7) 0.0304(7) 0.0292(7) -0.0072(6) -0.0008(6) -0.0027(6)
C26 0.0194(6) 0.0336(8) 0.0310(7) -0.0113(6) 0.0077(5) -0.0014(6)
Si3 0.01932(18) 0.02181(18) 0.01962(18) 0.00069(13) 0.00091(14) -0.00162(13)
C27 0.0270(7) 0.0346(8) 0.0244(7) 0.0020(6) -0.0035(6) -0.0004(6)
C28 0.0247(7) 0.0300(7) 0.0281(7) -0.0019(6) 0.0062(6) -0.0052(6)
C29 0.0256(7) 0.0245(7) 0.0302(7) 0.0021(6) 0.0045(6) 0.0022(5)
Si4 0.02456(19) 0.01650(17) 0.02008(18) -0.00167(13) 0.00223(14) -0.00381(13)
C30 0.0430(9) 0.0207(7) 0.0257(7) 0.0014(5) 0.0067(6) -0.0054(6)
C31 0.0370(8) 0.0257(7) 0.0282(7) -0.0071(6) -0.0003(6) -0.0060(6)
C32 0.0341(8) 0.0206(7) 0.0435(9) -0.0016(6) 0.0095(7) 0.0014(6)
Si5 0.02583(19) 0.01390(16) 0.02310(18) 0.00021(13) 0.00809(14) -0.00288(13)
C33 0.0352(9) 0.0208(7) 0.0722(12) -0.0088(8) 0.0157(8) 0.0015(6)
C34 0.0500(9) 0.0221(7) 0.0228(7) -0.0034(5) 0.0106(6) -0.0078(6)
C35 0.0487(9) 0.0211(7) 0.0263(7) 0.0033(6) 0.0098(7) -0.0091(6)
Si6 0.02112(18) 0.01941(18) 0.02178(18) -0.00144(13) 0.00718(14) -0.00186(13)
C36 0.0294(7) 0.0235(7) 0.0303(7) -0.0011(6) 0.0090(6) 0.0032(6)
C37 0.0393(8) 0.0301(7) 0.0325(8) 0.0008(6) 0.0209(7) -0.0022(6)
C38 0.0239(8) 0.0349(8) 0.0530(10) -0.0124(7) -0.0004(7) 0.0008(6)
N1 0.0204(6) 0.0294(6) 0.0224(6) 0.0044(5) 0.0053(4) -0.0061(5)

loop_
_atom_type_symbol
_atom_type_description
_atom_type_scat_dispersion_real
_atom_type_scat_dispersion_imag
_atom_type_scat_source
C C 0.0033 0.0016 'International Tables Vol C Tables 4.2.6.8 and 6.1.1.4'
H H 0.0000 0.0000 'International Tables Vol C Tables 4.2.6.8 and 6.1.1.4'
N N 0.0061 0.0033 'International Tables Vol C Tables 4.2.6.8 and 6.1.1.4'
Si Si 0.0817 0.0704 'International Tables Vol C Tables 4.2.6.8 and 6.1.1.4'

loop_
_geom_angle_atom_site_label_1
_geom_angle_atom_site_label_2
_geom_angle_atom_site_label_3
_geom_angle
C4 Si1 C1 101.39(5)
C4 Si1 Si2 128.07(4)
C1 Si1 Si2 129.74(4)
C18 Si2 C5 112.60(5)
C18 Si2 Si1 125.58(4)
C5 Si2 Si1 121.13(4)
C2 C1 Si1 98.08(8)
C2 C1 Si4 109.56(8)
Si1 C1 Si4 114.54(6)
C2 C1 Si3 109.27(8)
Si1 C1 Si3 115.58(6)
Si4 C1 Si3 109.14(6)
C3 C2 C1 110.10(10)
C2 C3 C4 109.77(10)
C3 C4 Si1 98.03(8)
C3 C4 Si5 108.70(8)
Si1 C4 Si5 114.52(6)
C3 C4 Si6 109.33(8)
Si1 C4 Si6 116.36(6)
Si5 C4 Si6 109.10(6)
C6 C5 C12 117.23(11)
C6 C5 Si2 121.13(10)
C12 C5 Si2 121.64(9)
C5 C6 C7 123.54(11)
C5 C6 C11 118.92(12)
C7 C6 C11 117.54(12)
C8 C7 C6 121.71(12)
C7 C8 C9 120.26(13)
C10 C9 C8 120.38(13)
C9 C10 C11 121.14(13)
N1 C11 C10 117.82(12)
N1 C11 C6 123.35(12)
C10 C11 C6 118.83(12)
C5 C12 C13 123.23(12)
C5 C12 C17 119.30(12)
C13 C12 C17 117.44(12)
C14 C13 C12 121.61(13)
C13 C14 C15 120.54(13)
C16 C15 C14 120.21(13)
C15 C16 C17 120.78(13)
N1 C17 C16 117.59(12)
N1 C17 C12 122.99(12)
C16 C17 C12 119.39(12)
C23 C18 C19 118.21(11)
C23 C18 Si2 123.28(9)
C19 C18 Si2 118.49(9)
C20 C19 C18 120.14(11)
C20 C19 C24 118.56(11)
C18 C19 C24 121.28(11)
C19 C20 C21 121.59(12)
C22 C21 C20 118.07(12)
C22 C21 C25 120.70(12)
C20 C21 C25 121.22(12)
C21 C22 C23 122.08(12)
C22 C23 C18 119.86(12)
C22 C23 C26 116.64(11)
C18 C23 C26 123.48(11)
C29 Si3 C27 103.73(7)
C29 Si3 C28 105.98(7)
C27 Si3 C28 107.68(7)
C29 Si3 C1 115.69(6)
C27 Si3 C1 109.90(6)
C28 Si3 C1 113.17(6)
C30 Si4 C32 104.41(7)
C30 Si4 C31 109.49(7)
C32 Si4 C31 104.41(7)
C30 Si4 C1 114.24(6)
C32 Si4 C1 113.42(6)
C31 Si4 C1 110.28(6)
C34 Si5 C33 104.61(8)
C34 Si5 C35 109.20(7)
C33 Si5 C35 104.20(8)
C34 Si5 C4 114.81(6)
C33 Si5 C4 114.31(7)
C35 Si5 C4 109.09(6)
C36 Si6 C37 105.76(7)
C36 Si6 C38 104.23(7)
C37 Si6 C38 107.03(8)
C36 Si6 C4 115.34(6)
C37 Si6 C4 110.01(6)
C38 Si6 C4 113.81(6)
C11 N1 C17 118.05(11)

loop_
_geom_bond_atom_site_label_1
_geom_bond_atom_site_label_2
_geom_bond_distance
Si1 C4 1.9070(12)
Si1 C1 1.9084(13)
Si1 Si2 2.1669(5)
Si2 C18 1.8838(13)
Si2 C5 1.8970(13)
C1 C2 1.5833(17)
C1 Si4 1.9134(13)
C1 Si3 1.9249(13)
C2 C3 1.5366(18)
C3 C4 1.5829(17)
C4 Si5 1.9109(13)
C4 Si6 1.9231(13)
C5 C6 1.4112(18)
C5 C12 1.4149(18)
C6 C7 1.4300(19)
C6 C11 1.4394(17)
C7 C8 1.3580(19)
C8 C9 1.421(2)
C9 C10 1.355(2)
C10 C11 1.4277(19)
C11 N1 1.3408(18)
C12 C13 1.4248(19)
C12 C17 1.4362(17)
C13 C14 1.363(2)
C14 C15 1.416(2)
C15 C16 1.360(2)
C16 C17 1.4269(19)
C17 N1 1.3429(17)
C18 C23 1.4079(17)
C18 C19 1.4188(17)
C19 C20 1.3913(18)
C19 C24 1.5110(17)
C20 C21 1.3931(18)
C21 C22 1.3862(18)
C21 C25 1.5056(18)
C22 C23 1.3962(18)
C23 C26 1.5074(18)
Si3 C29 1.8678(15)
Si3 C27 1.8767(15)
Si3 C28 1.8773(15)
Si4 C30 1.8699(15)
Si4 C32 1.8718(16)
Si4 C31 1.8807(15)
Si5 C34 1.8663(15)
Si5 C33 1.8700(16)
Si5 C35 1.8737(14)
Si6 C36 1.8717(15)
Si6 C37 1.8751(15)
Si6 C38 1.8788(16)

loop_
_geom_torsion_atom_site_label_1
_geom_torsion_atom_site_label_2
_geom_torsion_atom_site_label_3
_geom_torsion_atom_site_label_4
_geom_torsion
Si1 C1 C2 C3 37.42(11)
Si4 C1 C2 C3 157.13(9)
Si3 C1 C2 C3 -83.35(11)
C1 C2 C3 C4 -54.71(13)
C2 C3 C4 Si1 38.57(11)
C2 C3 C4 Si5 157.92(9)
C2 C3 C4 Si6 -83.08(11)
C18 Si2 C5 C6 -114.30(10)
Si1 Si2 C5 C6 74.66(11)
C18 Si2 C5 C12 66.32(11)
Si1 Si2 C5 C12 -104.72(10)
C12 C5 C6 C7 -175.11(12)
Si2 C5 C6 C7 5.48(17)
C12 C5 C6 C11 4.25(17)
Si2 C5 C6 C11 -175.16(9)
C5 C6 C7 C8 -178.47(13)
C11 C6 C7 C8 2.16(19)
C6 C7 C8 C9 0.7(2)
C7 C8 C9 C10 -1.5(2)
C8 C9 C10 C11 -0.7(2)
C9 C10 C11 N1 -176.07(13)
C9 C10 C11 C6 3.6(2)
C5 C6 C11 N1 -3.99(19)
C7 C6 C11 N1 175.41(12)
C5 C6 C11 C10 176.37(12)
C7 C6 C11 C10 -4.23(18)
C6 C5 C12 C13 -179.67(12)
Si2 C5 C12 C13 -0.26(17)
C6 C5 C12 C17 -1.58(17)
Si2 C5 C12 C17 177.83(9)
C5 C12 C13 C14 178.30(13)
C17 C12 C13 C14 0.2(2)
C12 C13 C14 C15 0.9(2)
C13 C14 C15 C16 -0.4(2)
C14 C15 C16 C17 -1.1(2)
C15 C16 C17 N1 -175.93(13)
C15 C16 C17 C12 2.2(2)
C5 C12 C17 N1 -1.86(19)
C13 C12 C17 N1 176.34(12)
C5 C12 C17 C16 -179.88(12)
C13 C12 C17 C16 -1.68(18)
C5 Si2 C18 C23 -111.45(11)
Si1 Si2 C18 C23 59.12(12)
C5 Si2 C18 C19 70.03(11)
Si1 Si2 C18 C19 -119.40(9)
C23 C18 C19 C20 -2.06(17)
Si2 C18 C19 C20 176.54(9)
C23 C18 C19 C24 179.26(11)
Si2 C18 C19 C24 -2.15(16)
C18 C19 C20 C21 0.26(19)
C24 C19 C20 C21 178.98(12)
C19 C20 C21 C22 1.25(19)
C19 C20 C21 C25 179.73(12)
C20 C21 C22 C23 -0.94(19)
C25 C21 C22 C23 -179.43(12)
C21 C22 C23 C18 -0.88(19)
C21 C22 C23 C26 177.39(12)
C19 C18 C23 C22 2.35(17)
Si2 C18 C23 C22 -176.17(9)
C19 C18 C23 C26 -175.79(12)
Si2 C18 C23 C26 5.68(18)
C10 C11 N1 C17 -179.77(12)
C6 C11 N1 C17 0.58(19)
C16 C17 N1 C11 -179.59(12)
C12 C17 N1 C11 2.36(19)
